data_4119583
loop_
_publ_author_name
'Richard F. D'Vries'
'Victor A. de la Pe\~na-O'Shea'
'Natalia Snejko'
'Marta Iglesias'
'Enrique Guti\'errez-Puebla'
'M. Angeles Monge'

_publ_contact_author
;
        M.A. Monge Bravo
        Instituto de Ciencia de Materiales
        CSIC
        Campus de Cantoblanco
        28049 MADRID
        Spain
;
_publ_contact_author_email amonge@icmm.csic.es
_publ_contact_author_fax '34 1 372-0623'
_publ_contact_author_phone '34 1 334-9025'
_publ_section_title
;
 H3O2 Bridging Ligand in a Metal-Organic Framework. Insight into the
 Aqua-Hydroxo\\leftarrow\\rightarrowHydroxyl Equilibrium: A Combined
 Experimental and Theoretical Study
;
_journal_name_full 'Journal of the American Chemical Society'
_journal_page_first 5782
_journal_page_last 5792
_journal_paper_doi 10.1021/ja4005046
_journal_volume 135
_journal_year 2013
_chemical_formula_moiety 'C14 H16 O23.13 S4 Sc3'
_chemical_formula_sum 'C14 H16 O23.13 S4 Sc3'
_chemical_formula_weight 817.48
_chemical_name_systematic
; 
 ? 
;
_space_group_IT_number 2
_symmetry_cell_setting triclinic
_symmetry_space_group_name_Hall '-P 1'
_symmetry_space_group_name_H-M 'P -1'
_atom_sites_solution_hydrogens geom
_atom_sites_solution_primary direct
_atom_sites_solution_secondary difmap
_audit_creation_method SHELXL-97
_cell_angle_alpha 69.198(2)
_cell_angle_beta 85.365(3)
_cell_angle_gamma 82.458(3)
_cell_formula_units_Z 1
_cell_length_a 7.5148(12)
_cell_length_b 9.5270(15)
_cell_length_c 10.2296(16)
_cell_measurement_reflns_used 3017
_cell_measurement_temperature 571(2)
_cell_measurement_theta_max 28.86
_cell_measurement_theta_min 2.30
_cell_volume 678.25(19)
_computing_cell_refinement 'Bruker SMART'
_computing_data_collection 'Bruker SMART'
_computing_data_reduction 'Bruker SAINT'
_computing_molecular_graphics 'Bruker SHELXTL'
_computing_publication_material 'Bruker SHELXTL'
_computing_structure_refinement 'SHELXL-97 (Sheldrick, 1997)'
_computing_structure_solution 'SHELXS-97 (Sheldrick, 1990)'
_diffrn_ambient_temperature 571(2)
_diffrn_measured_fraction_theta_full 0.973
_diffrn_measured_fraction_theta_max 0.973
_diffrn_measurement_device_type 'CCD area detector'
_diffrn_measurement_method 'phi and omega scans'
_diffrn_radiation_monochromator graphite
_diffrn_radiation_source 'fine-focus sealed tube'
_diffrn_radiation_type MoK\a
_diffrn_radiation_wavelength 0.71073
_diffrn_reflns_av_R_equivalents 0.0312
_diffrn_reflns_av_sigmaI/netI 0.0448
_diffrn_reflns_limit_h_max 8
_diffrn_reflns_limit_h_min -8
_diffrn_reflns_limit_k_max 11
_diffrn_reflns_limit_k_min -11
_diffrn_reflns_limit_l_max 12
_diffrn_reflns_limit_l_min -12
_diffrn_reflns_number 5083
_diffrn_reflns_theta_full 25.02
_diffrn_reflns_theta_max 25.02
_diffrn_reflns_theta_min 2.13
_exptl_absorpt_coefficient_mu 1.140
_exptl_absorpt_correction_T_max 0.8050
_exptl_absorpt_correction_T_min 0.7519
_exptl_absorpt_correction_type multi-scan
_exptl_absorpt_process_details SADABS
_exptl_crystal_colour colourless
_exptl_crystal_density_diffrn 2.001
_exptl_crystal_description prism
_exptl_crystal_F_000 411
_exptl_crystal_size_max 0.12
_exptl_crystal_size_mid 0.10
_exptl_crystal_size_min 0.09
_refine_diff_density_max 0.433
_refine_diff_density_min -0.347
_refine_diff_density_rms 0.080
_refine_ls_extinction_coef 0.044(3)
_refine_ls_extinction_expression Fc^*^=kFc[1+0.001xFc^2^\l^3^/sin(2\q)]^-1/4^
_refine_ls_extinction_method SHELXL
_refine_ls_goodness_of_fit_ref 1.073
_refine_ls_hydrogen_treatment mixed
_refine_ls_matrix_type full
_refine_ls_number_parameters 220
_refine_ls_number_reflns 2338
_refine_ls_number_restraints 0
_refine_ls_restrained_S_all 1.073
_refine_ls_R_factor_all 0.0441
_refine_ls_R_factor_gt 0.0348
_refine_ls_shift/su_max 0.001
_refine_ls_shift/su_mean 0.000
_refine_ls_structure_factor_coef Fsqd
_refine_ls_weighting_details 'calc w=1/[\s^2^(Fo^2^)+(0.0359P)^2^+0.8563P] where P=(Fo^2^+2Fc^2^)/3'
_refine_ls_weighting_scheme calc
_refine_ls_wR_factor_gt 0.0844
_refine_ls_wR_factor_ref 0.0878
_reflns_number_gt 2015
_reflns_number_total 2338
_reflns_threshold_expression >2sigma(I)
_cod_data_source_file ja4005046_si_003.cif
_cod_data_source_block data2t
_cod_database_code 4119583

loop_
_symmetry_equiv_pos_as_xyz
'x, y, z'
'-x, -y, -z'

loop_
_atom_site_label
_atom_site_type_symbol
_atom_site_fract_x
_atom_site_fract_y
_atom_site_fract_z
_atom_site_U_iso_or_equiv
_atom_site_adp_type
_atom_site_occupancy
_atom_site_symmetry_multiplicity
_atom_site_calc_flag
_atom_site_refinement_flags
C1 C 0.6043(4) 0.6515(4) 0.5895(3) 0.0154(7) Uani 1 1 d .
C2 C 0.7033(4) 0.5297(4) 0.5423(3) 0.0152(7) Uani 1 1 d .
C3 C 0.7130(4) 0.3798(4) 0.6319(3) 0.0158(7) Uani 1 1 d .
H3 H 0.6593 0.3548 0.7212 0.019 Uiso 1 1 calc R
C4 C 0.8038(4) 0.2684(4) 0.5863(3) 0.0144(7) Uani 1 1 d .
C5 C 0.8823(4) 0.3036(4) 0.4531(3) 0.0168(7) Uani 1 1 d .
H5 H 0.9451 0.2282 0.4242 0.020 Uiso 1 1 calc R
C6 C 0.8662(4) 0.4522(4) 0.3636(3) 0.0141(7) Uani 1 1 d .
C7 C 0.7784(4) 0.5674(4) 0.4071(3) 0.0156(7) Uani 1 1 d .
H7 H 0.7703 0.6675 0.3469 0.019 Uiso 1 1 calc R
H9 H 0.721(5) 0.059(4) 0.303(4) 0.019(12) Uiso 1 1 d .
H12A H 0.762(6) 0.161(5) -0.038(5) 0.037(13) Uiso 1 1 d .
O1 O 0.7218(3) 0.0063(3) 0.6138(2) 0.0244(6) Uani 1 1 d .
O2 O 0.7178(4) 0.0667(3) 0.8227(2) 0.0291(6) Uani 1 1 d .
O3 O 1.0000(3) 0.0177(3) 0.7061(3) 0.0394(7) Uani 1 1 d .
O4 O 0.8368(3) 0.3939(3) 0.1448(3) 0.0292(6) Uani 1 1 d .
O5 O 1.1282(3) 0.4403(3) 0.1862(3) 0.0303(7) Uani 1 1 d .
O6 O 0.8938(4) 0.6478(3) 0.1119(3) 0.0299(6) Uani 1 1 d .
H10A H 0.3639 0.1240 0.1042 0.044 Uiso 1 1 d .
O7 O 0.6115(3) 0.7855(3) 0.5084(2) 0.0234(6) Uani 1 1 d .
O8 O 0.5205(3) 0.6122(3) 0.7056(2) 0.0194(5) Uani 1 1 d .
O9 O 0.6375(4) 0.0991(3) 0.3093(2) 0.0192(6) Uani 1 1 d .
O10 O 0.3995(3) 0.2126(3) 0.0693(3) 0.0281(6) Uani 1 1 d .
H10B H 0.3291 0.2824 0.0227 0.042 Uiso 1 1 calc R
O11 O 0.55(4) 0.50(4) -0.02(4) 0.030(2) Uani 0.282(4) 1 d P
O12 O 0.7789(4) 0.2144(3) 0.0059(3) 0.0280(6) Uani 1 1 d .
H12B H 0.8768 0.2462 -0.0014 0.042 Uiso 1 1 calc R
O11A O 0.45(4) 0.50(4) 0.02(4) 0.030(2) Uani 0.282(4) 1 d P
S1 S 0.81503(11) 0.07533(9) 0.69165(8) 0.0158(2) Uani 1 1 d .
S2 S 0.94068(11) 0.48909(10) 0.18805(8) 0.0162(2) Uani 1 1 d .
Sc1 Sc 0.60086(8) 0.30097(7) 0.14369(6) 0.01339(19) Uani 1 1 d .
Sc2 Sc 0.5000 0.0000 0.5000 0.0143(2) Uani 1 2 d S

loop_
_atom_site_aniso_label
_atom_site_aniso_U_11
_atom_site_aniso_U_22
_atom_site_aniso_U_33
_atom_site_aniso_U_23
_atom_site_aniso_U_13
_atom_site_aniso_U_12
C1 0.0162(17) 0.0175(18) 0.0149(17) -0.0086(15) -0.0042(14) 0.0003(14)
C2 0.0174(17) 0.0124(16) 0.0172(17) -0.0070(14) -0.0006(14) -0.0021(13)
C3 0.0163(17) 0.0202(18) 0.0113(16) -0.0063(14) 0.0015(13) -0.0020(14)
C4 0.0171(17) 0.0113(16) 0.0148(17) -0.0039(14) -0.0015(13) -0.0028(13)
C5 0.0182(18) 0.0167(17) 0.0183(18) -0.0101(15) 0.0004(14) -0.0013(14)
C6 0.0129(16) 0.0191(18) 0.0115(16) -0.0065(14) 0.0014(13) -0.0037(13)
C7 0.0174(17) 0.0148(17) 0.0149(17) -0.0051(14) -0.0010(13) -0.0024(14)
O1 0.0372(15) 0.0159(13) 0.0220(13) -0.0066(11) -0.0080(11) -0.0058(11)
O2 0.0534(18) 0.0200(14) 0.0154(13) -0.0066(11) 0.0083(12) -0.0143(12)
O3 0.0221(15) 0.0270(15) 0.0567(19) 0.0001(14) -0.0104(13) 0.0048(12)
O4 0.0326(15) 0.0442(17) 0.0218(14) -0.0209(13) 0.0100(11) -0.0224(13)
O5 0.0170(13) 0.0522(18) 0.0227(14) -0.0157(13) 0.0039(11) -0.0023(12)
O6 0.0438(17) 0.0238(14) 0.0174(13) -0.0029(11) 0.0037(12) -0.0029(12)
O7 0.0335(15) 0.0121(13) 0.0229(13) -0.0061(11) 0.0065(11) -0.0005(11)
O8 0.0226(13) 0.0182(12) 0.0169(12) -0.0076(10) 0.0043(10) 0.0009(10)
O9 0.0199(15) 0.0155(13) 0.0160(13) -0.0009(10) 0.0038(11) 0.0042(11)
O10 0.0281(15) 0.0196(13) 0.0326(16) 0.0002(12) -0.0103(12) -0.0096(11)
O11 0.033(5) 0.025(5) 0.027(6) -0.006(4) -0.002(4) 0.004(4)
O12 0.0261(15) 0.0393(17) 0.0297(15) -0.0249(14) 0.0073(12) -0.0110(13)
O11A 0.033(5) 0.025(5) 0.027(6) -0.006(4) -0.002(4) 0.004(4)
S1 0.0202(5) 0.0119(4) 0.0144(4) -0.0034(3) -0.0022(3) -0.0013(3)
S2 0.0176(5) 0.0209(5) 0.0118(4) -0.0070(3) 0.0025(3) -0.0059(3)
Sc1 0.0172(4) 0.0120(3) 0.0103(3) -0.0032(3) 0.0004(2) -0.0020(3)
Sc2 0.0221(5) 0.0095(4) 0.0103(4) -0.0026(4) 0.0005(4) -0.0015(4)

loop_
_atom_type_symbol
_atom_type_description
_atom_type_scat_dispersion_real
_atom_type_scat_dispersion_imag
_atom_type_scat_source
C C 0.0033 0.0016 'International Tables Vol C Tables 4.2.6.8 and 6.1.1.4'
H H 0.0000 0.0000 'International Tables Vol C Tables 4.2.6.8 and 6.1.1.4'
O O 0.0106 0.0060 'International Tables Vol C Tables 4.2.6.8 and 6.1.1.4'
S S 0.1246 0.1234 'International Tables Vol C Tables 4.2.6.8 and 6.1.1.4'
Sc Sc 0.2519 0.3716 'International Tables Vol C Tables 4.2.6.8 and 6.1.1.4'

loop_
_geom_angle_atom_site_label_1
_geom_angle_atom_site_label_2
_geom_angle_atom_site_label_3
_geom_angle
_geom_angle_site_symmetry_1
_geom_angle_site_symmetry_3
O8 C1 O7 125.3(3) . .
O8 C1 C2 117.8(3) . .
O7 C1 C2 116.9(3) . .
C7 C2 C3 120.8(3) . .
C7 C2 C1 119.3(3) . .
C3 C2 C1 119.8(3) . .
C4 C3 C2 119.1(3) . .
C5 C4 C3 121.1(3) . .
C5 C4 S1 117.1(2) . .
C3 C4 S1 121.7(3) . .
C6 C5 C4 119.1(3) . .
C5 C6 C7 121.1(3) . .
C5 C6 S2 117.7(3) . .
C7 C6 S2 120.9(2) . .
C2 C7 C6 118.7(3) . .
S1 O1 Sc2 151.87(16) . .
S2 O4 Sc1 151.89(16) . .
C1 O7 Sc2 137.4(2) . 1_565
C1 O8 Sc1 141.4(2) . 2_666
Sc1 O9 Sc2 135.09(14) . .
O11 O11 Sc1 83(10) 2_665 .
O11 O11 Sc1 75(10) 2_665 2_665
Sc1 O11 Sc1 158(10) . 2_665
O3 S1 O2 114.47(18) . .
O3 S1 O1 111.86(17) . .
O2 S1 O1 110.62(15) . .
O3 S1 C4 107.58(16) . .
O2 S1 C4 106.94(15) . .
O1 S1 C4 104.73(15) . .
O5 S2 O6 114.47(16) . .
O5 S2 O4 111.32(16) . .
O6 S2 O4 111.85(16) . .
O5 S2 C6 108.08(15) . .
O6 S2 C6 107.92(15) . .
O4 S2 C6 102.35(15) . .
O11A Sc1 O11 0(10) 2_665 .
O11A Sc1 O9 177(9) 2_665 .
O11 Sc1 O9 177(9) . .
O11A Sc1 O4 82(10) 2_665 .
O11 Sc1 O4 82(10) . .
O9 Sc1 O4 101.28(11) . .
O11A Sc1 O8 94(10) 2_665 2_666
O11 Sc1 O8 94(10) . 2_666
O9 Sc1 O8 84.91(10) . 2_666
O4 Sc1 O8 90.97(10) . 2_666
O11A Sc1 O11 22(3) 2_665 2_665
O11 Sc1 O11 22(10) . 2_665
O9 Sc1 O11 155(9) . 2_665
O4 Sc1 O11 98(10) . 2_665
O8 Sc1 O11 78(10) 2_666 2_665
O11A Sc1 O11A 22(10) 2_665 .
O11 Sc1 O11A 22(3) . .
O9 Sc1 O11A 155(9) . .
O4 Sc1 O11A 98(10) . .
O8 Sc1 O11A 78(10) 2_666 .
O11 Sc1 O11A 0(10) 2_665 .
O11A Sc1 O10 88(10) 2_665 .
O11 Sc1 O10 88(10) . .
O9 Sc1 O10 89.30(10) . .
O4 Sc1 O10 159.24(10) . .
O8 Sc1 O10 107.87(10) 2_666 .
O11 Sc1 O10 78(10) 2_665 .
O11A Sc1 O10 78(10) . .
O11A Sc1 O12 89(10) 2_665 .
O11 Sc1 O12 89(10) . .
O9 Sc1 O12 92.33(11) . .
O4 Sc1 O12 77.94(10) . .
O8 Sc1 O12 167.85(10) 2_666 .
O11 Sc1 O12 108(10) 2_665 .
O11A Sc1 O12 108(10) . .
O10 Sc1 O12 83.88(11) . .
O7 Sc2 O7 180.0 1_545 2_666
O7 Sc2 O9 91.11(10) 1_545 .
O7 Sc2 O9 88.89(10) 2_666 .
O7 Sc2 O9 88.89(10) 1_545 2_656
O7 Sc2 O9 91.11(10) 2_666 2_656
O9 Sc2 O9 180.0 . 2_656
O7 Sc2 O1 92.35(10) 1_545 2_656
O7 Sc2 O1 87.65(10) 2_666 2_656
O9 Sc2 O1 88.79(10) . 2_656
O9 Sc2 O1 91.21(10) 2_656 2_656
O7 Sc2 O1 87.65(10) 1_545 .
O7 Sc2 O1 92.35(10) 2_666 .
O9 Sc2 O1 91.21(10) . .
O9 Sc2 O1 88.79(10) 2_656 .
O1 Sc2 O1 180.0 2_656 .

loop_
_geom_bond_atom_site_label_1
_geom_bond_atom_site_label_2
_geom_bond_distance
_geom_bond_site_symmetry_2
C1 O8 1.254(4) .
C1 O7 1.257(4) .
C1 C2 1.499(4) .
C2 C7 1.391(4) .
C2 C3 1.392(5) .
C3 C4 1.386(4) .
C4 C5 1.384(5) .
C4 S1 1.765(3) .
C5 C6 1.382(5) .
C6 C7 1.396(4) .
C6 S2 1.761(3) .
O1 S1 1.463(2) .
O1 Sc2 2.127(2) .
O2 S1 1.455(2) .
O3 S1 1.425(3) .
O4 S2 1.468(3) .
O4 Sc1 2.085(2) .
O5 S2 1.426(3) .
O6 S2 1.444(3) .
O7 Sc2 2.079(2) 1_565
O8 Sc1 2.092(2) 2_666
O9 Sc1 2.066(2) .
O9 Sc2 2.094(2) .
O10 Sc1 2.134(2) .
O11 Sc1 2.0(3) .
O11 Sc1 2.1(3) 2_665
O12 Sc1 2.165(3) .
O11A Sc1 2.0(3) 2_665
O11A Sc1 2.1(3) .
Sc1 O11A 2.0(3) 2_665
Sc1 O8 2.092(2) 2_666
Sc1 O11 2.1(3) 2_665
Sc2 O7 2.079(2) 1_545
Sc2 O7 2.079(2) 2_666
Sc2 O9 2.094(2) 2_656
Sc2 O1 2.127(2) 2_656
